data_7224677
loop_
_publ_author_name
'Arda, M.'
'Ozturk, I. I.'
'Banti, C. N.'
'Kourkoumelis, N.'
'Manoli, M.'
'Tasiopoulos, A. J.'
'Hadjikakou, S. K.'

_publ_section_title
;
 Novel bismuth compounds: synthesis, characterization and biological
 activity against human adenocarcinoma cells
;
_journal_issue 35
_journal_name_full 'RSC Adv.'
_journal_page_first 29026
_journal_paper_doi 10.1039/C6RA01181K
_journal_volume 6
_journal_year 2016
_chemical_formula_moiety 'C3 H6 Bi I2 N S2'
_chemical_formula_sum 'C3 H6 Bi I2 N S2'
_chemical_formula_weight 582.99
_chemical_name_systematic
; 
 ? 
;
_space_group_IT_number 15
_symmetry_cell_setting monoclinic
_symmetry_space_group_name_Hall '-C 2yc'
_symmetry_space_group_name_H-M 'C 1 2/c 1'
_atom_sites_solution_hydrogens geom
_atom_sites_solution_primary direct
_atom_sites_solution_secondary difmap
_audit_creation_method SHELXL-97
_audit_update_record
;
2016-01-03 deposited with the CCDC.
2016-03-07 downloaded from the CCDC.
;
_cell_angle_alpha 90.00
_cell_angle_beta 92.625(5)
_cell_angle_gamma 90.00
_cell_formula_units_Z 8
_cell_length_a 23.8005(12)
_cell_length_b 11.1504(6)
_cell_length_c 8.0446(5)
_cell_measurement_reflns_used 4326
_cell_measurement_temperature 100.3(5)
_cell_measurement_theta_max 72.3630
_cell_measurement_theta_min 3.7151
_cell_volume 2132.7(2)
_computing_structure_refinement 'SHELXL-97 (Sheldrick, 1997)'
_computing_structure_solution 'SHELXS-97 (Sheldrick, 1990)'
_diffrn_ambient_temperature 100(2)
_diffrn_detector_area_resol_mean 10.4223
_diffrn_measured_fraction_theta_full 1.000
_diffrn_measured_fraction_theta_max 1.000
_diffrn_measurement_device_type 'SuperNova, Dual, Cu at zero, Atlas'
_diffrn_measurement_method '\w scans'
_diffrn_radiation_monochromator mirror
_diffrn_radiation_source 'SuperNova (cU) X-ray Source'
_diffrn_radiation_type CuK\a
_diffrn_radiation_wavelength 1.54184
_diffrn_reflns_av_R_equivalents 0.0655
_diffrn_reflns_av_sigmaI/netI 0.0376
_diffrn_reflns_limit_h_max 14
_diffrn_reflns_limit_h_min -28
_diffrn_reflns_limit_k_max 12
_diffrn_reflns_limit_k_min -13
_diffrn_reflns_limit_l_max 9
_diffrn_reflns_limit_l_min -9
_diffrn_reflns_number 6546
_diffrn_reflns_theta_full 67.00
_diffrn_reflns_theta_max 67.00
_diffrn_reflns_theta_min 3.72
_exptl_absorpt_coefficient_mu 81.057
_exptl_absorpt_correction_T_max 1.00000
_exptl_absorpt_correction_T_min 0.17394
_exptl_absorpt_correction_type multi-scan
_exptl_absorpt_process_details 'Empirical absorption correction (CrysAlis RED, Oxford Diffraction)'
_exptl_crystal_colour yellow
_exptl_crystal_density_diffrn 3.631
_exptl_crystal_density_method 'not measured'
_exptl_crystal_description polygones
_exptl_crystal_F_000 2016
_exptl_crystal_size_max 0.12
_exptl_crystal_size_mid 0.07
_exptl_crystal_size_min 0.05
_refine_diff_density_max 2.960
_refine_diff_density_min -2.855
_refine_diff_density_rms 0.629
_refine_ls_extinction_method none
_refine_ls_goodness_of_fit_ref 1.130
_refine_ls_hydrogen_treatment constr
_refine_ls_matrix_type full
_refine_ls_number_parameters 82
_refine_ls_number_reflns 1914
_refine_ls_number_restraints 0
_refine_ls_restrained_S_all 1.130
_refine_ls_R_factor_all 0.0465
_refine_ls_R_factor_gt 0.0457
_refine_ls_shift/su_max 0.000
_refine_ls_shift/su_mean 0.000
_refine_ls_structure_factor_coef Fsqd
_refine_ls_weighting_details 'calc w=1/[\s^2^(Fo^2^)+(0.0924P)^2^+4.7003P] where P=(Fo^2^+2Fc^2^)/3'
_refine_ls_weighting_scheme calc
_refine_ls_wR_factor_gt 0.1224
_refine_ls_wR_factor_ref 0.1233
_reflns_number_gt 1854
_reflns_number_total 1914
_reflns_threshold_expression >2sigma(I)
_cod_data_source_file c6ra01181k2.cif
_cod_data_source_block shelxl
_cod_depositor_comments
;
The following automatic conversions were performed:

'_symmetry_cell_setting' value 'Monoclinic' changed to 'monoclinic'
according to
/usr/data/users/saulius/crontab/automatic-downloads/rss-feeds/RSC/lib/dictionaries/cif_core.dic
dictionary named 'cif_core.dic' version 2.4.2 from 2011-04-26.

Automatic conversion script
Id: cif_fix_values 4268 2015-11-12 08:31:59Z antanas 
;
_cod_original_sg_symbol_H-M C2/c
_cod_database_code 7224677

loop_
_symmetry_equiv_pos_as_xyz
'x, y, z'
'-x, y, -z+1/2'
'x+1/2, y+1/2, z'
'-x+1/2, y+1/2, -z+1/2'
'-x, -y, -z'
'x, -y, z-1/2'
'-x+1/2, -y+1/2, -z'
'x+1/2, -y+1/2, z-1/2'

loop_
_atom_site_label
_atom_site_type_symbol
_atom_site_fract_x
_atom_site_fract_y
_atom_site_fract_z
_atom_site_U_iso_or_equiv
_atom_site_adp_type
_atom_site_occupancy
_atom_site_symmetry_multiplicity
_atom_site_calc_flag
_atom_site_refinement_flags
C1 C 0.1380(4) 0.3816(7) 0.2428(11) 0.0091(16) Uani 1 1 d .
C2 C 0.2084(4) 0.5202(8) 0.3649(12) 0.0183(18) Uani 1 1 d .
H2A H 0.2134 0.6056 0.3683 0.027 Uiso 1 1 calc R
H2B H 0.2398 0.4839 0.3132 0.027 Uiso 1 1 calc R
H2C H 0.2062 0.4900 0.4762 0.027 Uiso 1 1 calc R
C3 C 0.1233(4) 0.5946(8) 0.2019(12) 0.0200(19) Uani 1 1 d .
H3A H 0.1424 0.6677 0.2325 0.030 Uiso 1 1 calc R
H3B H 0.0867 0.5944 0.2472 0.030 Uiso 1 1 calc R
H3C H 0.1195 0.5889 0.0828 0.030 Uiso 1 1 calc R
N1 N 0.1561(3) 0.4910(7) 0.2684(9) 0.0158(15) Uani 1 1 d .
S004 S 0.07510(9) 0.35512(16) 0.1339(3) 0.0121(4) Uani 1 1 d .
S005 S 0.17531(8) 0.25691(17) 0.3189(3) 0.0131(4) Uani 1 1 d .
Bi1 Bi 0.090388(12) 0.12531(2) 0.19365(4) 0.0092(2) Uani 1 1 d .
I1 I 0.03249(2) 0.16310(4) 0.52396(6) 0.0101(2) Uani 1 1 d .
I2 I 0.16215(2) 0.08752(4) -0.11142(6) 0.0106(2) Uani 1 1 d .

loop_
_atom_site_aniso_label
_atom_site_aniso_U_11
_atom_site_aniso_U_22
_atom_site_aniso_U_33
_atom_site_aniso_U_23
_atom_site_aniso_U_13
_atom_site_aniso_U_12
C1 0.008(4) 0.006(4) 0.012(4) -0.004(3) 0.003(3) 0.001(3)
C2 0.018(4) 0.014(4) 0.023(5) -0.003(4) -0.001(4) -0.008(4)
C3 0.030(5) 0.006(4) 0.024(5) 0.000(4) -0.001(4) 0.001(4)
N1 0.015(4) 0.011(3) 0.021(4) -0.001(3) -0.001(3) -0.003(3)
S004 0.0110(10) 0.0053(8) 0.0196(11) 0.0013(8) -0.0029(8) 0.0014(7)
S005 0.0093(9) 0.0081(9) 0.0217(9) -0.0032(8) -0.0010(7) 0.0007(7)
Bi1 0.0076(3) 0.0039(3) 0.0161(3) -0.00055(10) -0.00072(17) -0.00136(10)
I1 0.0072(3) 0.0066(3) 0.0164(3) -0.00020(18) -0.0013(2) 0.00020(18)
I2 0.0089(3) 0.0062(3) 0.0168(3) -0.00168(19) 0.0002(2) -0.00083(18)

loop_
_atom_type_symbol
_atom_type_description
_atom_type_scat_dispersion_real
_atom_type_scat_dispersion_imag
_atom_type_scat_source
C C 0.0181 0.0091 'International Tables Vol C Tables 4.2.6.8 and 6.1.1.4'
H H 0.0000 0.0000 'International Tables Vol C Tables 4.2.6.8 and 6.1.1.4'
N N 0.0311 0.0180 'International Tables Vol C Tables 4.2.6.8 and 6.1.1.4'
S S 0.3331 0.5567 'International Tables Vol C Tables 4.2.6.8 and 6.1.1.4'
Bi Bi -4.0111 8.9310 'International Tables Vol C Tables 4.2.6.8 and 6.1.1.4'
I I -0.3257 6.8362 'International Tables Vol C Tables 4.2.6.8 and 6.1.1.4'

loop_
_geom_angle_atom_site_label_1
_geom_angle_atom_site_label_2
_geom_angle_atom_site_label_3
_geom_angle
_geom_angle_site_symmetry_1
_geom_angle_site_symmetry_3
N1 C1 S004 120.8(7) . .
N1 C1 S005 122.0(7) . .
S004 C1 S005 117.3(5) . .
C1 N1 C2 123.6(8) . .
C1 N1 C3 120.4(8) . .
C2 N1 C3 115.9(7) . .
C1 S004 Bi1 87.9(3) . .
C1 S005 Bi1 86.6(3) . .
S004 Bi1 S005 68.15(6) . .
S004 Bi1 I1 87.75(5) . .
S005 Bi1 I1 87.70(5) . .
S004 Bi1 I2 93.71(5) . .
S005 Bi1 I2 86.44(5) . .
I1 Bi1 I2 172.939(18) . .
S004 Bi1 I2 148.99(5) . 6_556
S005 Bi1 I2 81.25(5) . 6_556
I1 Bi1 I2 85.998(14) . 6_556
I2 Bi1 I2 89.219(14) . 6_556
S004 Bi1 I1 70.92(5) . 2
S005 Bi1 I1 139.08(4) . 2
I1 Bi1 I1 91.099(16) . 2
I2 Bi1 I1 95.909(16) . 2
I2 Bi1 I1 139.480(15) 6_556 2
Bi1 I1 Bi1 86.935(15) . 2
Bi1 I2 Bi1 100.613(16) . 6

loop_
_geom_bond_atom_site_label_1
_geom_bond_atom_site_label_2
_geom_bond_distance
_geom_bond_site_symmetry_2
C1 N1 1.307(11) .
C1 S004 1.725(10) .
C1 S005 1.745(9) .
C2 N1 1.474(11) .
C3 N1 1.480(12) .
S004 Bi1 2.6295(19) .
S005 Bi1 2.658(2) .
Bi1 I1 3.0777(6) .
Bi1 I2 3.0824(6) .
Bi1 I2 3.2806(6) 6_556
Bi1 I1 3.3655(6) 2
I1 Bi1 3.3655(6) 2
I2 Bi1 3.2806(6) 6
